data_7128774
loop_
_publ_author_name
'Hartmann, Deborah'
'Braner, Sven'
'Greb, Lutz'

_publ_section_title
;
 Bis(perchlorocatecholato)silane and heteroleptic bidonors: hidden
 frustrated Lewis pairs resulting from ring strain.
;
_journal_issue 69
_journal_name_full 'Chemical communications (Cambridge, England)'
_journal_page_first 8572
_journal_page_last 8575
_journal_paper_doi 10.1039/d1cc03452a
_journal_volume 57
_journal_year 2021
_chemical_formula_moiety 'C20 H12 Cl8 N2 O5 Si'
_chemical_formula_sum 'C20 H12 Cl8 N2 O5 Si'
_chemical_formula_weight 672.01
_chemical_properties_physical Moisture-sensitive
_space_group_crystal_system monoclinic
_space_group_IT_number 14
_space_group_name_Hall '-P 2ybc'
_space_group_name_H-M_alt 'P 1 21/c 1'
_atom_sites_solution_hydrogens geom
_atom_sites_solution_primary dual
_audit_creation_date 2021-03-11
_audit_creation_method
;
Olex2 1.3-alpha
(compiled 2020.11.12 svn.r5f609507 for OlexSys, GUI svn.r6272)
;
_audit_update_record
;
2021-06-20 deposited with the CCDC.	2021-07-27 downloaded from the CCDC.
;
_cell_angle_alpha 90
_cell_angle_beta 108.642(4)
_cell_angle_gamma 90
_cell_formula_units_Z 4
_cell_length_a 14.3396(13)
_cell_length_b 9.8161(11)
_cell_length_c 18.6371(17)
_cell_measurement_reflns_used 9899
_cell_measurement_temperature 100.0
_cell_measurement_theta_max 26.431
_cell_measurement_theta_min 2.31
_cell_volume 2485.7(4)
_computing_cell_refinement 'SAINT V8.40A (Bruker, 2019)'
_computing_data_reduction 'SAINT V8.40A (Bruker, 2019)'
_computing_molecular_graphics 'Olex2 1.3-alpha (Dolomanov et al., 2009)'
_computing_publication_material 'Olex2 1.3-alpha (Dolomanov et al., 2009)'
_computing_structure_refinement 'XL  (Sheldrick, 2008)'
_computing_structure_solution 'SHELXT 2014/5 (Sheldrick, 2014)'
_diffrn_ambient_temperature 100.0
_diffrn_detector 'Bruker PhotonIII C14 detector'
_diffrn_detector_area_resol_mean 7.9
_diffrn_detector_type 'CPAD detector'
_diffrn_measured_fraction_theta_full 0.984
_diffrn_measured_fraction_theta_max 0.978
_diffrn_measurement_device 'three-circle diffractometer'
_diffrn_measurement_device_type 'Bruker APEX-II CCD'
_diffrn_measurement_method '\f and \w scans'
_diffrn_radiation_monochromator 'mirror optics'
_diffrn_radiation_probe x-ray
_diffrn_radiation_type MoK\a
_diffrn_radiation_wavelength 0.71073
_diffrn_reflns_av_R_equivalents 0.0886
_diffrn_reflns_av_unetI/netI 0.0556
_diffrn_reflns_Laue_measured_fraction_full 0.984
_diffrn_reflns_Laue_measured_fraction_max 0.978
_diffrn_reflns_limit_h_max 17
_diffrn_reflns_limit_h_min -17
_diffrn_reflns_limit_k_max 10
_diffrn_reflns_limit_k_min -12
_diffrn_reflns_limit_l_max 23
_diffrn_reflns_limit_l_min -23
_diffrn_reflns_number 34627
_diffrn_reflns_point_group_measured_fraction_full 0.984
_diffrn_reflns_point_group_measured_fraction_max 0.978
_diffrn_reflns_theta_full 25.242
_diffrn_reflns_theta_max 26.465
_diffrn_reflns_theta_min 2.307
_diffrn_source 'microfocus sealed X-ray tube'
_diffrn_source_current 1.4
_diffrn_source_power 0.07
_diffrn_source_type 'Incoatec I\ms 3.0'
_diffrn_source_voltage 50.0
_diffrn_standards_number 0
_exptl_absorpt_coefficient_mu 0.993
_exptl_absorpt_correction_T_max 0.7454
_exptl_absorpt_correction_T_min 0.4741
_exptl_absorpt_correction_type multi-scan
_exptl_absorpt_process_details
;
SADABS-2016/2 (Bruker,2016/2) was used for absorption correction.
wR2(int) was 0.0847 before and 0.0615 after correction.
The Ratio of minimum to maximum transmission is 0.6360.
The \l/2 correction factor is Not present.
;
_exptl_crystal_colour colourless
_exptl_crystal_colour_primary colourless
_exptl_crystal_density_diffrn 1.796
_exptl_crystal_description block
_exptl_crystal_F_000 1344
_exptl_crystal_size_max 0.126
_exptl_crystal_size_mid 0.104
_exptl_crystal_size_min 0.045
_refine_diff_density_max 0.614
_refine_diff_density_min -0.515
_refine_diff_density_rms 0.114
_refine_ls_extinction_method none
_refine_ls_goodness_of_fit_ref 1.018
_refine_ls_hydrogen_treatment constr
_refine_ls_matrix_type full
_refine_ls_number_parameters 327
_refine_ls_number_reflns 5023
_refine_ls_number_restraints 0
_refine_ls_restrained_S_all 1.018
_refine_ls_R_factor_all 0.1017
_refine_ls_R_factor_gt 0.0629
_refine_ls_shift/su_max 0.000
_refine_ls_shift/su_mean 0.000
_refine_ls_structure_factor_coef Fsqd
_refine_ls_weighting_details 'w=1/[\s^2^(Fo^2^)+(0.0780P)^2^+8.7959P] where P=(Fo^2^+2Fc^2^)/3'
_refine_ls_weighting_scheme calc
_refine_ls_wR_factor_gt 0.1553
_refine_ls_wR_factor_ref 0.1854
_reflns_Friedel_coverage 0.000
_reflns_number_gt 3310
_reflns_number_total 5023
_reflns_threshold_expression 'I > 2\s(I)'
_cod_data_source_file d1cc03452a2.cif
_cod_data_source_block mo_dh390_0m
_cod_depositor_comments 'Adding full bibliography for 7128765--7128778.cif.'
_cod_database_code 7128774
_shelx_shelxl_version_number 2018/3
_shelx_space_group_comment
;
The symmetry employed for this shelxl refinement is uniquely defined
by the following loop, which should always be used as a source of
symmetry information in preference to the above space-group names.
They are only intended as comments.
;
_shelx_estimated_absorpt_t_max 0.957
_shelx_estimated_absorpt_t_min 0.885
_olex2_refinement_description
;
1. Fixed Uiso
 At 1.2 times of:
  All C(H) groups, All C(H,H) groups
 At 1.5 times of:
  All C(H,H,H) groups
2.a Secondary CH2 refined with riding coordinates:
 C13(H13A,H13B)
2.b Aromatic/amide H refined with riding coordinates:
 C18(H18), C17(H17), C15(H15), C16(H16)
2.c Idealised Me refined as rotating group:
 C20(H20A,H20B,H20C), C19(H19A,H19B,H19C)
;
_olex2_submission_special_instructions 'No special instructions were received'

loop_
_space_group_symop_operation_xyz
'x, y, z'
'-x, y+1/2, -z+1/2'
'-x, -y, -z'
'x, -y-1/2, z-1/2'

loop_
_atom_site_label
_atom_site_type_symbol
_atom_site_fract_x
_atom_site_fract_y
_atom_site_fract_z
_atom_site_U_iso_or_equiv
_atom_site_adp_type
_atom_site_occupancy
_atom_site_site_symmetry_order
_atom_site_calc_flag
_atom_site_refinement_flags_posn
_atom_site_refinement_flags_adp
_atom_site_refinement_flags_occupancy
_atom_site_disorder_assembly
_atom_site_disorder_group
Cl5 Cl 0.19289(9) 0.46578(16) 0.62246(8) 0.0419(3) Uani 1 1 d . . . . .
Cl4 Cl 0.69499(9) 0.68192(16) 0.77529(7) 0.0426(3) Uani 1 1 d . . . . .
Cl8 Cl 0.30681(10) 0.10112(17) 0.38846(8) 0.0458(4) Uani 1 1 d . . . . .
Cl1 Cl 0.80156(9) 0.32608(16) 0.53501(9) 0.0466(4) Uani 1 1 d . . . . .
Cl2 Cl 0.96634(9) 0.50112(17) 0.64973(9) 0.0502(4) Uani 1 1 d . . . . .
Cl3 Cl 0.91271(9) 0.68130(18) 0.77032(9) 0.0528(4) Uani 1 1 d . . . . .
Si1 Si 0.50413(9) 0.36204(16) 0.59411(8) 0.0348(3) Uani 1 1 d . . . . .
Cl6 Cl 0.03322(9) 0.27223(19) 0.51465(9) 0.0534(4) Uani 1 1 d . . . . .
Cl7 Cl 0.09367(10) 0.07910(19) 0.40166(9) 0.0563(4) Uani 1 1 d . . . . .
O5 O 0.5241(2) 0.2223(4) 0.65051(19) 0.0380(9) Uani 1 1 d . . . . .
O4 O 0.4380(2) 0.2873(4) 0.50890(19) 0.0362(8) Uani 1 1 d . . . . .
O2 O 0.5618(2) 0.4913(4) 0.65656(19) 0.0352(8) Uani 1 1 d . . . . .
O3 O 0.3953(2) 0.4272(4) 0.60262(19) 0.0342(8) Uani 1 1 d . . . . .
O1 O 0.6021(2) 0.3613(4) 0.5586(2) 0.0395(9) Uani 1 1 d . . . . .
N1 N 0.6547(3) 0.2370(5) 0.7658(2) 0.0372(10) Uani 1 1 d . . . . .
N2 N 0.6352(4) 0.3564(5) 0.8697(3) 0.0475(12) Uani 1 1 d . . . . .
C7 C 0.3165(3) 0.3582(6) 0.5559(3) 0.0341(11) Uani 1 1 d . . . . .
C12 C 0.2219(3) 0.3606(6) 0.5581(3) 0.0358(11) Uani 1 1 d . . . . .
C1 C 0.6794(3) 0.4326(6) 0.6038(3) 0.0341(11) Uani 1 1 d . . . . .
C3 C 0.7268(3) 0.5868(6) 0.7094(3) 0.0359(11) Uani 1 1 d . . . . .
C5 C 0.8471(3) 0.5074(6) 0.6527(3) 0.0368(12) Uani 1 1 d . . . . .
C11 C 0.1511(3) 0.2756(6) 0.5090(3) 0.0390(12) Uani 1 1 d . . . . .
C8 C 0.3418(3) 0.2790(6) 0.5034(3) 0.0347(11) Uani 1 1 d . . . . .
C9 C 0.2727(4) 0.1981(6) 0.4525(3) 0.0381(12) Uani 1 1 d . . . . .
C6 C 0.7741(4) 0.4278(6) 0.5999(3) 0.0403(13) Uani 1 1 d . . . . .
C10 C 0.1764(4) 0.1941(6) 0.4578(3) 0.0424(13) Uani 1 1 d . . . . .
C2 C 0.6565(3) 0.5074(6) 0.6585(3) 0.0354(12) Uani 1 1 d . . . . .
C4 C 0.8233(4) 0.5856(6) 0.7058(3) 0.0408(13) Uani 1 1 d . . . . .
C13 C 0.5446(3) 0.2282(6) 0.7274(3) 0.0380(12) Uani 1 1 d . . . . .
H13A H 0.518516 0.145887 0.745155 0.046 Uiso 1 1 calc R U . . .
H13B H 0.512249 0.308948 0.740841 0.046 Uiso 1 1 calc R U . . .
C14 C 0.6942(4) 0.3113(6) 0.8302(3) 0.0432(14) Uani 1 1 d . . . . .
C18 C 0.7128(4) 0.1807(7) 0.7279(3) 0.0462(14) Uani 1 1 d . . . . .
H18 H 0.682686 0.125802 0.684704 0.055 Uiso 1 1 calc R U . . .
C17 C 0.8109(4) 0.2001(8) 0.7493(4) 0.0542(17) Uani 1 1 d . . . . .
H17 H 0.850367 0.157998 0.723218 0.065 Uiso 1 1 calc R U . . .
C20 C 0.5614(4) 0.2683(8) 0.8845(3) 0.0515(15) Uani 1 1 d . . . . .
H20A H 0.495552 0.304738 0.858576 0.077 Uiso 1 1 calc R U . . .
H20B H 0.572271 0.264612 0.939076 0.077 Uiso 1 1 calc R U . . .
H20C H 0.566732 0.176373 0.865622 0.077 Uiso 1 1 calc R U . . .
C15 C 0.7959(4) 0.3409(8) 0.8511(4) 0.0569(18) Uani 1 1 d . . . . .
H15 H 0.825220 0.399819 0.892645 0.068 Uiso 1 1 calc R U . . .
C16 C 0.8521(4) 0.2854(8) 0.8119(4) 0.061(2) Uani 1 1 d . . . . .
H16 H 0.920609 0.304769 0.827181 0.074 Uiso 1 1 calc R U . . .
C19 C 0.6677(6) 0.4657(7) 0.9238(4) 0.0625(19) Uani 1 1 d . . . . .
H19A H 0.701805 0.427608 0.973956 0.094 Uiso 1 1 calc R U . . .
H19B H 0.610551 0.518491 0.925900 0.094 Uiso 1 1 calc R U . . .
H19C H 0.712641 0.525311 0.908336 0.094 Uiso 1 1 calc R U . . .

loop_
_atom_site_aniso_label
_atom_site_aniso_U_11
_atom_site_aniso_U_22
_atom_site_aniso_U_33
_atom_site_aniso_U_23
_atom_site_aniso_U_13
_atom_site_aniso_U_12
Cl5 0.0262(6) 0.0570(8) 0.0425(7) -0.0054(6) 0.0110(5) 0.0015(5)
Cl4 0.0313(6) 0.0605(9) 0.0352(7) -0.0100(6) 0.0095(5) -0.0066(6)
Cl8 0.0403(7) 0.0599(9) 0.0357(7) -0.0117(6) 0.0099(5) -0.0034(6)
Cl1 0.0316(6) 0.0605(9) 0.0516(8) -0.0070(7) 0.0190(6) -0.0004(6)
Cl2 0.0214(6) 0.0663(10) 0.0621(9) -0.0013(7) 0.0123(6) -0.0020(6)
Cl3 0.0261(6) 0.0739(11) 0.0527(9) -0.0127(7) 0.0045(6) -0.0107(6)
Si1 0.0215(6) 0.0516(9) 0.0303(7) -0.0063(6) 0.0069(5) -0.0024(6)
Cl6 0.0200(6) 0.0827(11) 0.0542(9) -0.0106(8) 0.0072(5) -0.0052(6)
Cl7 0.0299(6) 0.0743(11) 0.0551(9) -0.0188(8) 0.0003(6) -0.0087(7)
O5 0.0261(16) 0.059(2) 0.0252(17) -0.0032(16) 0.0026(13) -0.0051(16)
O4 0.0222(15) 0.056(2) 0.0307(18) -0.0074(16) 0.0085(13) 0.0001(15)
O2 0.0222(15) 0.051(2) 0.0316(18) -0.0053(16) 0.0070(13) -0.0044(15)
O3 0.0206(15) 0.049(2) 0.0313(18) -0.0053(16) 0.0056(13) -0.0018(14)
O1 0.0237(16) 0.060(2) 0.0358(19) -0.0070(18) 0.0103(14) -0.0056(16)
N1 0.026(2) 0.053(3) 0.032(2) 0.001(2) 0.0071(17) -0.0009(19)
N2 0.058(3) 0.051(3) 0.031(2) -0.001(2) 0.010(2) -0.003(2)
C7 0.024(2) 0.044(3) 0.030(3) 0.003(2) 0.0034(19) -0.004(2)
C12 0.024(2) 0.045(3) 0.034(3) 0.001(2) 0.0031(19) 0.004(2)
C1 0.024(2) 0.046(3) 0.030(2) 0.002(2) 0.0057(19) -0.002(2)
C3 0.029(2) 0.050(3) 0.029(3) -0.004(2) 0.0094(19) -0.002(2)
C5 0.017(2) 0.051(3) 0.041(3) 0.006(2) 0.0070(19) -0.001(2)
C11 0.019(2) 0.055(3) 0.039(3) 0.004(2) 0.004(2) 0.000(2)
C8 0.024(2) 0.045(3) 0.032(3) 0.001(2) 0.0039(19) 0.000(2)
C9 0.029(2) 0.052(3) 0.032(3) -0.004(2) 0.008(2) 0.002(2)
C6 0.029(2) 0.054(3) 0.039(3) 0.000(3) 0.013(2) -0.002(2)
C10 0.024(2) 0.058(4) 0.038(3) -0.004(3) -0.001(2) -0.003(2)
C2 0.022(2) 0.051(3) 0.033(3) 0.005(2) 0.0081(19) -0.001(2)
C4 0.026(2) 0.054(3) 0.041(3) 0.007(3) 0.008(2) -0.001(2)
C13 0.023(2) 0.053(3) 0.035(3) 0.004(2) 0.006(2) -0.005(2)
C14 0.033(3) 0.058(4) 0.032(3) 0.012(3) 0.000(2) 0.001(2)
C18 0.041(3) 0.060(4) 0.039(3) 0.003(3) 0.015(2) 0.017(3)
C17 0.032(3) 0.074(5) 0.057(4) 0.018(3) 0.014(3) 0.010(3)
C20 0.052(3) 0.068(4) 0.038(3) 0.010(3) 0.019(3) 0.005(3)
C15 0.035(3) 0.071(5) 0.052(4) 0.011(3) -0.004(3) -0.008(3)
C16 0.026(3) 0.084(5) 0.064(4) 0.028(4) -0.001(3) -0.004(3)
C19 0.091(5) 0.052(4) 0.038(3) -0.002(3) 0.012(3) -0.004(4)

loop_
_atom_type_symbol
_atom_type_description
_atom_type_scat_dispersion_real
_atom_type_scat_dispersion_imag
_atom_type_scat_source
C C 0.0033 0.0016 'International Tables Vol C Tables 4.2.6.8 and 6.1.1.4'
H H 0.0000 0.0000 'International Tables Vol C Tables 4.2.6.8 and 6.1.1.4'
Cl Cl 0.1484 0.1585 'International Tables Vol C Tables 4.2.6.8 and 6.1.1.4'
N N 0.0061 0.0033 'International Tables Vol C Tables 4.2.6.8 and 6.1.1.4'
O O 0.0106 0.0060 'International Tables Vol C Tables 4.2.6.8 and 6.1.1.4'
Si Si 0.0817 0.0704 'International Tables Vol C Tables 4.2.6.8 and 6.1.1.4'

loop_
_exptl_crystal_face_index_h
_exptl_crystal_face_index_k
_exptl_crystal_face_index_l
_exptl_crystal_face_perp_dist
-1.00 -3.00 2.00 0.0220
1.00 3.00 -2.00 0.0220
2.00 -3.00 3.00 0.0370
3.00 0.00 1.00 0.0550
-1.00 1.00 -1.00 0.0340
2.00 0.00 -1.00 0.0640
-3.00 0.00 1.00 0.0460
-1.00 1.00 5.00 0.0470
0.00 -1.00 -4.00 0.0370
-1.00 -2.00 3.00 0.0170

loop_
_geom_angle_atom_site_label_1
_geom_angle_atom_site_label_2
_geom_angle_atom_site_label_3
_geom_angle
_geom_angle_site_symmetry_1
_geom_angle_site_symmetry_3
_geom_angle_publ_flag
O5 Si1 O4 99.2(2) . . ?
O5 Si1 O2 103.01(18) . . ?
O5 Si1 O3 102.69(19) . . ?
O5 Si1 O1 103.7(2) . . ?
O4 Si1 O2 157.8(2) . . ?
O4 Si1 O3 89.72(16) . . ?
O4 Si1 O1 85.48(17) . . ?
O3 Si1 O2 85.39(17) . . ?
O1 Si1 O2 89.32(18) . . ?
O1 Si1 O3 153.6(2) . . ?
C13 O5 Si1 123.5(4) . . ?
C8 O4 Si1 109.9(3) . . ?
C2 O2 Si1 111.1(3) . . ?
C7 O3 Si1 110.0(3) . . ?
C1 O1 Si1 111.2(3) . . ?
C14 N1 C13 121.6(5) . . ?
C14 N1 C18 121.3(5) . . ?
C18 N1 C13 116.6(4) . . ?
C14 N2 C20 121.5(5) . . ?
C14 N2 C19 120.1(6) . . ?
C19 N2 C20 113.6(5) . . ?
O3 C7 C12 126.7(5) . . ?
O3 C7 C8 112.2(4) . . ?
C12 C7 C8 121.1(5) . . ?
C7 C12 Cl5 119.4(4) . . ?
C7 C12 C11 119.1(5) . . ?
C11 C12 Cl5 121.5(4) . . ?
O1 C1 C6 124.8(5) . . ?
O1 C1 C2 113.3(4) . . ?
C2 C1 C6 121.8(5) . . ?
C2 C3 Cl4 119.7(4) . . ?
C2 C3 C4 118.4(5) . . ?
C4 C3 Cl4 121.9(4) . . ?
C6 C5 Cl2 118.4(4) . . ?
C4 C5 Cl2 121.1(4) . . ?
C4 C5 C6 120.5(4) . . ?
C12 C11 Cl6 119.3(4) . . ?
C10 C11 Cl6 120.7(4) . . ?
C10 C11 C12 120.0(5) . . ?
O4 C8 C7 113.8(4) . . ?
O4 C8 C9 125.2(5) . . ?
C9 C8 C7 121.0(5) . . ?
C8 C9 Cl8 119.7(4) . . ?
C8 C9 C10 117.9(5) . . ?
C10 C9 Cl8 122.3(4) . . ?
C1 C6 Cl1 120.6(4) . . ?
C1 C6 C5 117.6(5) . . ?
C5 C6 Cl1 121.8(4) . . ?
C11 C10 Cl7 121.1(4) . . ?
C11 C10 C9 120.7(5) . . ?
C9 C10 Cl7 118.1(5) . . ?
O2 C2 C1 113.1(4) . . ?
O2 C2 C3 126.0(5) . . ?
C1 C2 C3 120.9(4) . . ?
C3 C4 Cl3 119.0(5) . . ?
C5 C4 Cl3 120.2(4) . . ?
C5 C4 C3 120.8(5) . . ?
O5 C13 N1 109.9(4) . . ?
O5 C13 H13A 109.7 . . ?
O5 C13 H13B 109.7 . . ?
N1 C13 H13A 109.7 . . ?
N1 C13 H13B 109.7 . . ?
H13A C13 H13B 108.2 . . ?
N1 C14 C15 117.0(6) . . ?
N2 C14 N1 119.6(5) . . ?
N2 C14 C15 123.4(6) . . ?
N1 C18 H18 118.6 . . ?
C17 C18 N1 122.7(6) . . ?
C17 C18 H18 118.6 . . ?
C18 C17 H17 121.5 . . ?
C18 C17 C16 116.9(6) . . ?
C16 C17 H17 121.5 . . ?
N2 C20 H20A 109.5 . . ?
N2 C20 H20B 109.5 . . ?
N2 C20 H20C 109.5 . . ?
H20A C20 H20B 109.5 . . ?
H20A C20 H20C 109.5 . . ?
H20B C20 H20C 109.5 . . ?
C14 C15 H15 119.8 . . ?
C16 C15 C14 120.3(6) . . ?
C16 C15 H15 119.8 . . ?
C17 C16 H16 119.3 . . ?
C15 C16 C17 121.3(5) . . ?
C15 C16 H16 119.3 . . ?
N2 C19 H19A 109.5 . . ?
N2 C19 H19B 109.5 . . ?
N2 C19 H19C 109.5 . . ?
H19A C19 H19B 109.5 . . ?
H19A C19 H19C 109.5 . . ?
H19B C19 H19C 109.5 . . ?

loop_
_geom_bond_atom_site_label_1
_geom_bond_atom_site_label_2
_geom_bond_distance
_geom_bond_site_symmetry_2
_geom_bond_publ_flag
Cl5 C12 1.731(6) . ?
Cl4 C3 1.717(6) . ?
Cl8 C9 1.716(6) . ?
Cl1 C6 1.709(6) . ?
Cl2 C5 1.730(5) . ?
Cl3 C4 1.728(6) . ?
Si1 O5 1.696(4) . ?
Si1 O4 1.731(4) . ?
Si1 O2 1.742(4) . ?
Si1 O3 1.740(4) . ?
Si1 O1 1.734(4) . ?
Cl6 C11 1.727(5) . ?
Cl7 C10 1.728(5) . ?
O5 C13 1.370(6) . ?
O4 C8 1.353(6) . ?
O2 C2 1.356(6) . ?
O3 C7 1.366(6) . ?
O1 C1 1.353(6) . ?
N1 C13 1.513(6) . ?
N1 C14 1.364(7) . ?
N1 C18 1.370(7) . ?
N2 C14 1.360(8) . ?
N2 C20 1.459(8) . ?
N2 C19 1.445(8) . ?
C7 C12 1.371(7) . ?
C7 C8 1.385(8) . ?
C12 C11 1.404(7) . ?
C1 C6 1.384(7) . ?
C1 C2 1.378(8) . ?
C3 C2 1.383(7) . ?
C3 C4 1.406(7) . ?
C5 C6 1.419(7) . ?
C5 C4 1.379(8) . ?
C11 C10 1.379(8) . ?
C8 C9 1.383(7) . ?
C9 C10 1.416(7) . ?
C13 H13A 0.9900 . ?
C13 H13B 0.9900 . ?
C14 C15 1.414(8) . ?
C18 H18 0.9500 . ?
C18 C17 1.348(8) . ?
C17 H17 0.9500 . ?
C17 C16 1.403(10) . ?
C20 H20A 0.9800 . ?
C20 H20B 0.9800 . ?
C20 H20C 0.9800 . ?
C15 H15 0.9500 . ?
C15 C16 1.363(10) . ?
C16 H16 0.9500 . ?
C19 H19A 0.9800 . ?
C19 H19B 0.9800 . ?
C19 H19C 0.9800 . ?

loop_
_geom_torsion_atom_site_label_1
_geom_torsion_atom_site_label_2
_geom_torsion_atom_site_label_3
_geom_torsion_atom_site_label_4
_geom_torsion
_geom_torsion_site_symmetry_1
_geom_torsion_site_symmetry_2
_geom_torsion_site_symmetry_3
_geom_torsion_site_symmetry_4
_geom_torsion_publ_flag
Cl5 C12 C11 Cl6 -1.9(7) . . . . ?
Cl5 C12 C11 C10 179.3(5) . . . . ?
Cl4 C3 C2 O2 -2.9(8) . . . . ?
Cl4 C3 C2 C1 178.4(4) . . . . ?
Cl4 C3 C4 Cl3 0.7(7) . . . . ?
Cl4 C3 C4 C5 179.5(4) . . . . ?
Cl8 C9 C10 Cl7 4.3(7) . . . . ?
Cl8 C9 C10 C11 -178.6(5) . . . . ?
Cl2 C5 C6 Cl1 0.7(7) . . . . ?
Cl2 C5 C6 C1 179.0(4) . . . . ?
Cl2 C5 C4 Cl3 0.8(7) . . . . ?
Cl2 C5 C4 C3 -177.9(4) . . . . ?
Si1 O5 C13 N1 -90.2(5) . . . . ?
Si1 O4 C8 C7 14.5(6) . . . . ?
Si1 O4 C8 C9 -164.0(5) . . . . ?
Si1 O2 C2 C1 8.5(6) . . . . ?
Si1 O2 C2 C3 -170.2(5) . . . . ?
Si1 O3 C7 C12 165.5(5) . . . . ?
Si1 O3 C7 C8 -13.5(5) . . . . ?
Si1 O1 C1 C6 166.0(5) . . . . ?
Si1 O1 C1 C2 -10.8(6) . . . . ?
Cl6 C11 C10 Cl7 -3.7(7) . . . . ?
Cl6 C11 C10 C9 179.2(5) . . . . ?
O5 Si1 O4 C8 84.4(4) . . . . ?
O5 Si1 O2 C2 91.7(4) . . . . ?
O5 Si1 O3 C7 -81.2(3) . . . . ?
O5 Si1 O1 C1 -90.3(4) . . . . ?
O4 Si1 O5 C13 -157.6(3) . . . . ?
O4 Si1 O2 C2 -88.4(6) . . . . ?
O4 Si1 O3 C7 18.2(3) . . . . ?
O4 Si1 O1 C1 171.3(4) . . . . ?
O4 C8 C9 Cl8 -1.6(8) . . . . ?
O4 C8 C9 C10 175.7(5) . . . . ?
O2 Si1 O5 C13 22.3(4) . . . . ?
O2 Si1 O4 C8 -95.5(6) . . . . ?
O2 Si1 O3 C7 176.5(3) . . . . ?
O2 Si1 O1 C1 13.0(4) . . . . ?
O3 Si1 O5 C13 -65.8(4) . . . . ?
O3 Si1 O4 C8 -18.4(4) . . . . ?
O3 Si1 O2 C2 -166.3(4) . . . . ?
O3 Si1 O1 C1 91.1(5) . . . . ?
O3 C7 C12 Cl5 3.4(8) . . . . ?
O3 C7 C12 C11 -175.6(5) . . . . ?
O3 C7 C8 O4 -0.6(7) . . . . ?
O3 C7 C8 C9 178.0(5) . . . . ?
O1 Si1 O5 C13 114.8(4) . . . . ?
O1 Si1 O4 C8 -172.5(4) . . . . ?
O1 Si1 O2 C2 -12.1(4) . . . . ?
O1 Si1 O3 C7 97.4(5) . . . . ?
O1 C1 C6 Cl1 -0.5(8) . . . . ?
O1 C1 C6 C5 -178.9(5) . . . . ?
O1 C1 C2 O2 1.5(7) . . . . ?
O1 C1 C2 C3 -179.7(5) . . . . ?
N1 C14 C15 C16 -6.2(9) . . . . ?
N1 C18 C17 C16 -2.0(10) . . . . ?
N2 C14 C15 C16 175.8(6) . . . . ?
C7 C12 C11 Cl6 177.0(4) . . . . ?
C7 C12 C11 C10 -1.8(8) . . . . ?
C7 C8 C9 Cl8 -179.9(4) . . . . ?
C7 C8 C9 C10 -2.7(9) . . . . ?
C12 C7 C8 O4 -179.6(5) . . . . ?
C12 C7 C8 C9 -1.1(9) . . . . ?
C12 C11 C10 Cl7 175.0(4) . . . . ?
C12 C11 C10 C9 -2.0(9) . . . . ?
C8 C7 C12 Cl5 -177.7(4) . . . . ?
C8 C7 C12 C11 3.4(8) . . . . ?
C8 C9 C10 Cl7 -172.9(4) . . . . ?
C8 C9 C10 C11 4.2(9) . . . . ?
C6 C1 C2 O2 -175.4(5) . . . . ?
C6 C1 C2 C3 3.4(9) . . . . ?
C6 C5 C4 Cl3 179.5(4) . . . . ?
C6 C5 C4 C3 0.8(9) . . . . ?
C2 C1 C6 Cl1 176.1(4) . . . . ?
C2 C1 C6 C5 -2.4(9) . . . . ?
C2 C3 C4 Cl3 -178.6(4) . . . . ?
C2 C3 C4 C5 0.1(9) . . . . ?
C4 C3 C2 O2 176.5(5) . . . . ?
C4 C3 C2 C1 -2.2(8) . . . . ?
C4 C5 C6 Cl1 -178.2(5) . . . . ?
C4 C5 C6 C1 0.2(9) . . . . ?
C13 N1 C14 N2 13.3(8) . . . . ?
C13 N1 C14 C15 -164.7(5) . . . . ?
C13 N1 C18 C17 169.1(6) . . . . ?
C14 N1 C13 O5 145.0(5) . . . . ?
C14 N1 C18 C17 -3.2(9) . . . . ?
C14 C15 C16 C17 1.3(10) . . . . ?
C18 N1 C13 O5 -27.3(7) . . . . ?
C18 N1 C14 N2 -174.8(5) . . . . ?
C18 N1 C14 C15 7.2(8) . . . . ?
C18 C17 C16 C15 2.9(10) . . . . ?
C20 N2 C14 N1 44.1(8) . . . . ?
C20 N2 C14 C15 -138.0(6) . . . . ?
C19 N2 C14 N1 -161.9(6) . . . . ?
C19 N2 C14 C15 16.0(9) . . . . ?
